data_7703507
loop_
_publ_author_name
'Ju, Huiyeong'
'Tenma, Honoka'
'Iwase, Miki'
'Lee, Eunji'
'Ikeda, Mari'
'Kuwahara, Shunsuke'
'Habata, Yoichi'

_publ_section_title
;
 Inclusion of alkyl nitriles by tetra-armed cyclens with styrylmethyl
 groups.
;
_journal_issue 10
_journal_name_full 'Dalton transactions (Cambridge, England : 2003)'
_journal_page_first 3112
_journal_page_last 3119
_journal_paper_doi 10.1039/d0dt00335b
_journal_volume 49
_journal_year 2020
_chemical_formula_moiety 'C46 H55 Ag F6 N5 P'
_chemical_formula_sum 'C46 H55 Ag F6 N5 P'
_chemical_formula_weight 930.79
_space_group_crystal_system monoclinic
_space_group_IT_number 14
_space_group_name_Hall '-P 2yn'
_space_group_name_H-M_alt 'P 1 21/n 1'
_atom_sites_solution_hydrogens geom
_audit_creation_method SHELXL-2014/7
_audit_update_record
;
2019-12-24 deposited with the CCDC.	2020-02-06 downloaded from the CCDC.
;
_cell_angle_alpha 90
_cell_angle_beta 91.9702(12)
_cell_angle_gamma 90
_cell_formula_units_Z 4
_cell_length_a 9.8867(6)
_cell_length_b 43.590(2)
_cell_length_c 10.0840(6)
_cell_measurement_reflns_used 2813
_cell_measurement_temperature 120(2)
_cell_measurement_theta_max 21.81
_cell_measurement_theta_min 2.23
_cell_volume 4343.2(4)
_computing_cell_refinement 'Bruker SAINT'
_computing_data_collection 'Bruker APEX2'
_computing_data_reduction 'Bruker SAINT'
_computing_molecular_graphics 'Bruker SHELXTL'
_computing_publication_material 'Bruker SHELXTL'
_computing_structure_refinement 'SHELXL-2014/7 (Sheldrick, 2014)'
_computing_structure_solution 'SHELXS-97 (Sheldrick 2008)'
_diffrn_ambient_temperature 120(2)
_diffrn_measured_fraction_theta_full 1.000
_diffrn_measured_fraction_theta_max 1.000
_diffrn_measurement_device_type 'Bruker APEX-II CCD'
_diffrn_measurement_method '\f and \w scans'
_diffrn_radiation_type MoK\a
_diffrn_radiation_wavelength 0.71073
_diffrn_reflns_av_R_equivalents 0.0715
_diffrn_reflns_av_unetI/netI 0.0807
_diffrn_reflns_Laue_measured_fraction_full 1.000
_diffrn_reflns_Laue_measured_fraction_max 1.000
_diffrn_reflns_limit_h_max 12
_diffrn_reflns_limit_h_min -12
_diffrn_reflns_limit_k_max 49
_diffrn_reflns_limit_k_min -53
_diffrn_reflns_limit_l_max 9
_diffrn_reflns_limit_l_min -12
_diffrn_reflns_number 25251
_diffrn_reflns_point_group_measured_fraction_full 1.000
_diffrn_reflns_point_group_measured_fraction_max 1.000
_diffrn_reflns_theta_full 25.242
_diffrn_reflns_theta_max 26.000
_diffrn_reflns_theta_min 0.934
_exptl_absorpt_coefficient_mu 0.566
_exptl_absorpt_correction_type multi-scan
_exptl_absorpt_process_details SADABS
_exptl_crystal_colour colorless
_exptl_crystal_density_diffrn 1.423
_exptl_crystal_description Plate190209th_styl
_exptl_crystal_F_000 1928
_exptl_crystal_size_max 0.300
_exptl_crystal_size_mid 0.230
_exptl_crystal_size_min 0.080
_exptl_transmission_factor_max 0.7457
_exptl_transmission_factor_min 0.6560
_refine_diff_density_max 0.483
_refine_diff_density_min -0.681
_refine_diff_density_rms 0.107
_refine_ls_extinction_method none
_refine_ls_goodness_of_fit_ref 1.016
_refine_ls_hydrogen_treatment constr
_refine_ls_matrix_type full
_refine_ls_number_parameters 533
_refine_ls_number_reflns 8539
_refine_ls_number_restraints 0
_refine_ls_restrained_S_all 1.016
_refine_ls_R_factor_all 0.0678
_refine_ls_R_factor_gt 0.0447
_refine_ls_shift/su_max 0.003
_refine_ls_shift/su_mean 0.000
_refine_ls_structure_factor_coef Fsqd
_refine_ls_weighting_details 'w=1/[\s^2^(Fo^2^)+(0.0474P)^2^] where P=(Fo^2^+2Fc^2^)/3'
_refine_ls_weighting_scheme calc
_refine_ls_wR_factor_gt 0.0976
_refine_ls_wR_factor_ref 0.1160
_reflns_Friedel_coverage 0.000
_reflns_number_gt 6390
_reflns_number_total 8539
_reflns_threshold_expression 'I > 2\s(I)'
_cod_data_source_file d0dt00335b2.cif
_cod_data_source_block 1_Ag
_cod_depositor_comments 'Adding full bibliography for 7703501--7703508.cif.'
_cod_original_sg_symbol_H-M 'P 21/n'
_cod_database_code 7703507
_shelx_shelxl_version_number 2014/7
_shelx_space_group_comment
; 
The symmetry employed for this shelxl refinement is uniquely defined 
by the following loop, which should always be used as a source of 
symmetry information in preference to the above space-group names. 
They are only intended as comments. 
;
_shelx_estimated_absorpt_t_min 0.849
_shelx_estimated_absorpt_t_max 0.956

loop_
_space_group_symop_operation_xyz
'x, y, z'
'-x+1/2, y+1/2, -z+1/2'
'-x, -y, -z'
'x-1/2, -y-1/2, z-1/2'

loop_
_atom_site_label
_atom_site_type_symbol
_atom_site_fract_x
_atom_site_fract_y
_atom_site_fract_z
_atom_site_U_iso_or_equiv
_atom_site_adp_type
_atom_site_occupancy
_atom_site_site_symmetry_order
_atom_site_calc_flag
_atom_site_refinement_flags_posn
_atom_site_refinement_flags_adp
_atom_site_refinement_flags_occupancy
_atom_site_disorder_assembly
_atom_site_disorder_group
Ag1 Ag 0.85997(2) 0.66485(2) 0.87658(3) 0.01731(9) Uani 1 1 d . . . . .
N1 N 1.0524(3) 0.69932(6) 0.8281(3) 0.0191(7) Uani 1 1 d . . . . .
N2 N 0.7881(3) 0.69106(6) 0.6666(3) 0.0194(7) Uani 1 1 d . . . . .
N3 N 0.6377(3) 0.68834(6) 0.9214(3) 0.0202(7) Uani 1 1 d . . . . .
N4 N 0.8999(3) 0.69607(6) 1.0810(3) 0.0203(7) Uani 1 1 d . . . . .
N5 N 0.8858(3) 0.61414(7) 0.8828(3) 0.0228(7) Uani 1 1 d . . . . .
C1 C 1.0276(3) 0.70935(8) 0.6898(4) 0.0240(9) Uani 1 1 d . . . . .
H1A H 1.0562 0.6928 0.6297 0.029 Uiso 1 1 calc R U . . .
H1B H 1.0846 0.7275 0.6731 0.029 Uiso 1 1 calc R U . . .
C2 C 0.8804(3) 0.71745(8) 0.6556(4) 0.0223(8) Uani 1 1 d . . . . .
H2A H 0.8512 0.7339 0.7158 0.027 Uiso 1 1 calc R U . . .
H2B H 0.8737 0.7255 0.5638 0.027 Uiso 1 1 calc R U . . .
C3 C 0.6480(3) 0.70161(8) 0.6815(4) 0.0229(9) Uani 1 1 d . . . . .
H3A H 0.5855 0.6846 0.6577 0.027 Uiso 1 1 calc R U . . .
H3B H 0.6295 0.7186 0.6184 0.027 Uiso 1 1 calc R U . . .
C4 C 0.6190(3) 0.71249(8) 0.8200(4) 0.0226(9) Uani 1 1 d . . . . .
H4A H 0.6795 0.7299 0.8431 0.027 Uiso 1 1 calc R U . . .
H4B H 0.5246 0.7200 0.8213 0.027 Uiso 1 1 calc R U . . .
C5 C 0.6493(3) 0.70127(8) 1.0561(4) 0.0239(9) Uani 1 1 d . . . . .
H5A H 0.6371 0.6845 1.1210 0.029 Uiso 1 1 calc R U . . .
H5B H 0.5751 0.7162 1.0671 0.029 Uiso 1 1 calc R U . . .
C6 C 0.7834(3) 0.71713(8) 1.0876(4) 0.0238(9) Uani 1 1 d . . . . .
H6A H 0.7952 0.7341 1.0240 0.029 Uiso 1 1 calc R U . . .
H6B H 0.7814 0.7261 1.1778 0.029 Uiso 1 1 calc R U . . .
C7 C 1.0267(4) 0.71324(8) 1.0642(4) 0.0242(9) Uani 1 1 d . . . . .
H7A H 1.1041 0.6998 1.0893 0.029 Uiso 1 1 calc R U . . .
H7B H 1.0287 0.7310 1.1255 0.029 Uiso 1 1 calc R U . . .
C8 C 1.0441(4) 0.72474(8) 0.9245(4) 0.0235(9) Uani 1 1 d . . . . .
H8A H 0.9666 0.7381 0.8987 0.028 Uiso 1 1 calc R U . . .
H8B H 1.1276 0.7372 0.9219 0.028 Uiso 1 1 calc R U . . .
C9 C 1.1886(3) 0.68478(8) 0.8394(4) 0.0245(9) Uani 1 1 d . . . . .
H9A H 1.2272 0.6882 0.9302 0.029 Uiso 1 1 calc R U . . .
H9B H 1.2490 0.6948 0.7763 0.029 Uiso 1 1 calc R U . . .
C10 C 1.1847(3) 0.65108(8) 0.8116(4) 0.0235(9) Uani 1 1 d . . . . .
H10A H 1.1415 0.6384 0.8739 0.028 Uiso 1 1 calc R U . . .
C11 C 1.2360(4) 0.63757(8) 0.7080(4) 0.0259(9) Uani 1 1 d . . . . .
H11A H 1.2763 0.6503 0.6440 0.031 Uiso 1 1 calc R U . . .
C12 C 1.2360(3) 0.60424(8) 0.6829(4) 0.0235(9) Uani 1 1 d . . . . .
C13 C 1.2355(4) 0.59276(9) 0.5533(4) 0.0300(10) Uani 1 1 d . . . . .
H13A H 1.2371 0.6066 0.4808 0.036 Uiso 1 1 calc R U . . .
C14 C 1.2325(4) 0.56165(9) 0.5291(5) 0.0317(10) Uani 1 1 d . . . . .
H14A H 1.2309 0.5543 0.4404 0.038 Uiso 1 1 calc R U . . .
C15 C 1.2320(4) 0.54110(9) 0.6336(4) 0.0296(10) Uani 1 1 d . . . . .
H15A H 1.2290 0.5197 0.6166 0.035 Uiso 1 1 calc R U . . .
C16 C 1.2356(4) 0.55177(9) 0.7628(4) 0.0298(10) Uani 1 1 d . . . . .
H16A H 1.2367 0.5377 0.8347 0.036 Uiso 1 1 calc R U . . .
C17 C 1.2378(4) 0.58303(8) 0.7874(4) 0.0270(9) Uani 1 1 d . . . . .
H17A H 1.2405 0.5902 0.8764 0.032 Uiso 1 1 calc R U . . .
C18 C 0.7957(4) 0.67172(8) 0.5456(4) 0.0254(9) Uani 1 1 d . . . . .
H18A H 0.8916 0.6698 0.5214 0.030 Uiso 1 1 calc R U . . .
H18B H 0.7461 0.6820 0.4712 0.030 Uiso 1 1 calc R U . . .
C19 C 0.7377(4) 0.64027(8) 0.5639(4) 0.0270(9) Uani 1 1 d . . . . .
H19A H 0.6437 0.6385 0.5787 0.032 Uiso 1 1 calc R U . . .
C20 C 0.8100(4) 0.61504(8) 0.5605(4) 0.0251(9) Uani 1 1 d . . . . .
H20A H 0.9030 0.6175 0.5425 0.030 Uiso 1 1 calc R U . . .
C21 C 0.7637(4) 0.58351(8) 0.5812(4) 0.0224(8) Uani 1 1 d . . . . .
C22 C 0.8500(4) 0.55926(8) 0.5533(4) 0.0250(9) Uani 1 1 d . . . . .
H22A H 0.9372 0.5636 0.5213 0.030 Uiso 1 1 calc R U . . .
C23 C 0.8119(4) 0.52905(9) 0.5712(4) 0.0270(9) Uani 1 1 d . . . . .
H23A H 0.8723 0.5129 0.5505 0.032 Uiso 1 1 calc R U . . .
C24 C 0.6859(4) 0.52231(9) 0.6192(4) 0.0282(9) Uani 1 1 d . . . . .
H24A H 0.6596 0.5016 0.6317 0.034 Uiso 1 1 calc R U . . .
C25 C 0.5982(4) 0.54597(9) 0.6490(4) 0.0286(9) Uani 1 1 d . . . . .
H25A H 0.5119 0.5415 0.6828 0.034 Uiso 1 1 calc R U . . .
C26 C 0.6366(4) 0.57597(9) 0.6296(4) 0.0272(9) Uani 1 1 d . . . . .
H26A H 0.5754 0.5920 0.6496 0.033 Uiso 1 1 calc R U . . .
C27 C 0.5209(3) 0.66679(8) 0.9150(4) 0.0262(9) Uani 1 1 d . . . . .
H27A H 0.4847 0.6657 0.8224 0.031 Uiso 1 1 calc R U . . .
H27B H 0.4485 0.6749 0.9706 0.031 Uiso 1 1 calc R U . . .
C28 C 0.5580(3) 0.63508(8) 0.9612(4) 0.0241(9) Uani 1 1 d . . . . .
H28A H 0.6171 0.6235 0.9084 0.029 Uiso 1 1 calc R U . . .
C29 C 0.5140(3) 0.62215(8) 1.0701(4) 0.0251(9) Uani 1 1 d . . . . .
H29A H 0.4621 0.6346 1.1266 0.030 Uiso 1 1 calc R U . . .
C30 C 0.5383(3) 0.59013(8) 1.1122(4) 0.0217(9) Uani 1 1 d . . . . .
C31 C 0.5639(4) 0.56714(8) 1.0196(4) 0.0260(9) Uani 1 1 d . . . . .
H31A H 0.5679 0.5721 0.9281 0.031 Uiso 1 1 calc R U . . .
C32 C 0.5835(4) 0.53710(9) 1.0614(5) 0.0321(10) Uani 1 1 d . . . . .
H32A H 0.6015 0.5216 0.9980 0.039 Uiso 1 1 calc R U . . .
C33 C 0.5772(4) 0.52942(9) 1.1928(5) 0.0329(10) Uani 1 1 d . . . . .
H33A H 0.5899 0.5087 1.2199 0.039 Uiso 1 1 calc R U . . .
C34 C 0.5523(4) 0.55179(9) 1.2859(5) 0.0337(10) Uani 1 1 d . . . . .
H34A H 0.5489 0.5466 1.3773 0.040 Uiso 1 1 calc R U . . .
C35 C 0.5321(4) 0.58204(9) 1.2445(4) 0.0274(9) Uani 1 1 d . . . . .
H35A H 0.5138 0.5974 1.3084 0.033 Uiso 1 1 calc R U . . .
C36 C 0.9104(4) 0.67723(8) 1.2047(4) 0.0239(8) Uani 1 1 d . . . . .
H36A H 0.8181 0.6722 1.2331 0.029 Uiso 1 1 calc R U . . .
H36B H 0.9555 0.6895 1.2759 0.029 Uiso 1 1 calc R U . . .
C37 C 0.9876(4) 0.64796(8) 1.1879(4) 0.0221(8) Uani 1 1 d . . . . .
H37A H 1.0771 0.6491 1.1569 0.026 Uiso 1 1 calc R U . . .
C38 C 0.9375(4) 0.62075(8) 1.2142(4) 0.0242(9) Uani 1 1 d . . . . .
H38A H 0.8470 0.6204 1.2430 0.029 Uiso 1 1 calc R U . . .
C39 C 1.0051(4) 0.59088(8) 1.2040(4) 0.0220(8) Uani 1 1 d . . . . .
C40 C 0.9324(4) 0.56416(8) 1.2317(4) 0.0259(9) Uani 1 1 d . . . . .
H40A H 0.8414 0.5658 1.2581 0.031 Uiso 1 1 calc R U . . .
C41 C 0.9912(4) 0.53541(8) 1.2212(4) 0.0285(9) Uani 1 1 d . . . . .
H41A H 0.9416 0.5176 1.2443 0.034 Uiso 1 1 calc R U . . .
C42 C 1.1208(4) 0.53243(9) 1.1774(4) 0.0276(9) Uani 1 1 d . . . . .
H42A H 1.1594 0.5127 1.1668 0.033 Uiso 1 1 calc R U . . .
C43 C 1.1952(4) 0.55861(8) 1.1485(4) 0.0255(9) Uani 1 1 d . . . . .
H43A H 1.2851 0.5568 1.1191 0.031 Uiso 1 1 calc R U . . .
C44 C 1.1377(4) 0.58732(8) 1.1628(4) 0.0239(9) Uani 1 1 d . . . . .
H44A H 1.1897 0.6050 1.1442 0.029 Uiso 1 1 calc R U . . .
C45 C 0.8951(3) 0.58815(8) 0.8869(4) 0.0208(8) Uani 1 1 d . . . . .
C46 C 0.9045(4) 0.55481(8) 0.8908(4) 0.0270(9) Uani 1 1 d . . . . .
H46A H 0.8139 0.5461 0.8986 0.040 Uiso 1 1 calc R U . . .
H46B H 0.9618 0.5486 0.9673 0.040 Uiso 1 1 calc R U . . .
H46C H 0.9442 0.5474 0.8090 0.040 Uiso 1 1 calc R U . . .
P1 P 0.84226(9) 0.81230(2) 0.86966(11) 0.0223(2) Uani 1 1 d . . . . .
F1 F 0.9840(2) 0.79775(6) 0.8330(3) 0.0482(7) Uani 1 1 d . . . . .
F2 F 0.7003(2) 0.82664(5) 0.9072(2) 0.0382(6) Uani 1 1 d . . . . .
F3 F 0.8617(2) 0.79949(6) 1.0180(3) 0.0420(6) Uani 1 1 d . . . . .
F4 F 0.7676(3) 0.78131(5) 0.8272(3) 0.0460(7) Uani 1 1 d . . . . .
F5 F 0.8208(2) 0.82477(5) 0.7211(2) 0.0396(6) Uani 1 1 d . . . . .
F6 F 0.9168(3) 0.84333(5) 0.9141(3) 0.0516(8) Uani 1 1 d . . . . .

loop_
_atom_site_aniso_label
_atom_site_aniso_U_11
_atom_site_aniso_U_22
_atom_site_aniso_U_33
_atom_site_aniso_U_23
_atom_site_aniso_U_13
_atom_site_aniso_U_12
Ag1 0.01746(14) 0.01258(14) 0.02180(16) 0.00060(12) -0.00062(11) 0.00091(11)
N1 0.0174(15) 0.0149(15) 0.0251(19) -0.0003(13) 0.0018(14) 0.0033(12)
N2 0.0224(15) 0.0152(15) 0.0204(18) 0.0037(13) -0.0013(14) 0.0002(12)
N3 0.0153(15) 0.0144(15) 0.031(2) 0.0043(14) 0.0017(14) 0.0004(12)
N4 0.0206(15) 0.0175(15) 0.0227(19) -0.0016(13) -0.0015(14) 0.0012(12)
N5 0.0246(17) 0.0179(17) 0.0257(19) 0.0009(14) -0.0022(15) 0.0030(13)
C1 0.0203(19) 0.0193(19) 0.033(3) 0.0028(17) 0.0053(18) -0.0038(15)
C2 0.027(2) 0.0173(18) 0.023(2) 0.0074(16) 0.0000(17) -0.0026(15)
C3 0.0209(19) 0.0188(19) 0.028(2) 0.0068(17) -0.0076(17) 0.0014(15)
C4 0.0160(18) 0.0168(18) 0.035(2) 0.0045(17) -0.0020(17) 0.0042(14)
C5 0.0235(19) 0.0209(19) 0.028(2) -0.0007(17) 0.0074(17) 0.0049(15)
C6 0.027(2) 0.0181(19) 0.026(2) -0.0034(17) 0.0022(17) 0.0042(16)
C7 0.0248(19) 0.0173(19) 0.030(2) -0.0071(17) -0.0048(18) -0.0027(15)
C8 0.0201(18) 0.0134(18) 0.037(3) -0.0036(17) -0.0004(18) -0.0017(15)
C9 0.0128(17) 0.022(2) 0.038(3) -0.0023(18) -0.0007(17) -0.0006(15)
C10 0.0130(17) 0.023(2) 0.035(3) 0.0034(18) 0.0007(17) 0.0019(15)
C11 0.0200(19) 0.024(2) 0.034(3) 0.0041(18) 0.0014(18) -0.0046(16)
C12 0.0175(18) 0.026(2) 0.028(2) 0.0009(18) 0.0044(17) 0.0024(15)
C13 0.029(2) 0.037(2) 0.024(2) 0.0032(19) 0.0008(19) -0.0001(18)
C14 0.031(2) 0.035(2) 0.028(3) -0.009(2) -0.0043(19) 0.0043(18)
C15 0.024(2) 0.025(2) 0.040(3) -0.008(2) -0.0017(19) 0.0026(16)
C16 0.032(2) 0.026(2) 0.032(3) 0.0028(19) 0.0078(19) 0.0066(17)
C17 0.030(2) 0.028(2) 0.023(2) -0.0016(18) 0.0024(18) 0.0056(17)
C18 0.032(2) 0.027(2) 0.017(2) 0.0033(17) -0.0031(17) 0.0003(16)
C19 0.028(2) 0.027(2) 0.026(2) -0.0014(18) -0.0042(18) -0.0040(17)
C20 0.025(2) 0.028(2) 0.023(2) -0.0007(17) 0.0026(17) -0.0004(16)
C21 0.026(2) 0.025(2) 0.015(2) 0.0002(16) -0.0021(17) -0.0026(16)
C22 0.025(2) 0.032(2) 0.018(2) 0.0010(17) 0.0001(17) -0.0002(17)
C23 0.033(2) 0.025(2) 0.024(2) -0.0010(18) -0.0040(18) 0.0086(17)
C24 0.036(2) 0.023(2) 0.025(2) -0.0012(17) -0.0019(19) -0.0056(17)
C25 0.026(2) 0.032(2) 0.028(2) 0.0018(19) 0.0009(18) -0.0061(17)
C26 0.028(2) 0.027(2) 0.027(2) -0.0043(18) 0.0002(18) 0.0057(17)
C27 0.0172(18) 0.0183(19) 0.043(3) 0.0078(18) 0.0014(18) -0.0020(15)
C28 0.0173(18) 0.0212(19) 0.034(3) -0.0018(18) 0.0015(17) -0.0041(15)
C29 0.0194(19) 0.024(2) 0.032(2) -0.0039(18) 0.0058(18) -0.0008(15)
C30 0.0175(18) 0.0185(19) 0.030(2) 0.0018(17) 0.0053(17) -0.0038(14)
C31 0.024(2) 0.024(2) 0.031(2) 0.0009(18) 0.0091(18) -0.0040(16)
C32 0.029(2) 0.021(2) 0.047(3) -0.006(2) 0.008(2) -0.0032(16)
C33 0.026(2) 0.023(2) 0.049(3) 0.014(2) -0.002(2) -0.0038(17)
C34 0.031(2) 0.041(3) 0.029(3) 0.013(2) -0.0089(19) -0.0103(19)
C35 0.027(2) 0.026(2) 0.029(3) -0.0028(18) 0.0013(18) -0.0064(17)
C36 0.032(2) 0.0229(19) 0.017(2) -0.0004(17) -0.0003(17) 0.0013(17)
C37 0.0223(19) 0.024(2) 0.020(2) -0.0026(17) -0.0015(16) 0.0007(16)
C38 0.026(2) 0.024(2) 0.022(2) 0.0003(17) -0.0004(17) -0.0005(16)
C39 0.027(2) 0.023(2) 0.015(2) 0.0023(16) -0.0026(17) -0.0037(16)
C40 0.026(2) 0.032(2) 0.020(2) 0.0037(18) 0.0015(17) -0.0061(17)
C41 0.039(2) 0.022(2) 0.024(2) 0.0080(17) -0.0045(19) -0.0084(17)
C42 0.032(2) 0.023(2) 0.027(2) 0.0047(18) -0.0036(19) 0.0059(17)
C43 0.0235(19) 0.028(2) 0.025(2) 0.0011(17) -0.0025(17) 0.0014(16)
C44 0.026(2) 0.0208(19) 0.025(2) 0.0036(16) -0.0005(18) -0.0064(16)
C45 0.0229(19) 0.021(2) 0.019(2) -0.0010(16) -0.0046(17) 0.0019(15)
C46 0.037(2) 0.0180(19) 0.026(2) -0.0034(17) -0.0047(19) 0.0074(17)
P1 0.0232(5) 0.0191(5) 0.0244(6) -0.0005(4) -0.0001(4) 0.0000(4)
F1 0.0366(14) 0.0602(17) 0.0486(18) 0.0046(14) 0.0130(13) 0.0205(12)
F2 0.0274(12) 0.0489(15) 0.0381(16) -0.0029(12) -0.0009(11) 0.0136(11)
F3 0.0360(13) 0.0625(17) 0.0273(15) 0.0121(13) -0.0015(12) 0.0062(12)
F4 0.0618(16) 0.0230(13) 0.0530(19) -0.0041(12) -0.0025(14) -0.0159(12)
F5 0.0428(14) 0.0446(14) 0.0316(15) 0.0149(12) 0.0017(12) -0.0035(12)
F6 0.0494(16) 0.0326(14) 0.072(2) -0.0122(14) -0.0082(15) -0.0155(12)

loop_
_atom_type_symbol
_atom_type_description
_atom_type_scat_dispersion_real
_atom_type_scat_dispersion_imag
_atom_type_scat_source
C C 0.0033 0.0016 'International Tables Vol C Tables 4.2.6.8 and 6.1.1.4'
H H 0.0000 0.0000 'International Tables Vol C Tables 4.2.6.8 and 6.1.1.4'
N N 0.0061 0.0033 'International Tables Vol C Tables 4.2.6.8 and 6.1.1.4'
F F 0.0171 0.0103 'International Tables Vol C Tables 4.2.6.8 and 6.1.1.4'
P P 0.1023 0.0942 'International Tables Vol C Tables 4.2.6.8 and 6.1.1.4'
Ag Ag -0.8971 1.1015 'International Tables Vol C Tables 4.2.6.8 and 6.1.1.4'

loop_
_geom_angle_atom_site_label_1
_geom_angle_atom_site_label_2
_geom_angle_atom_site_label_3
_geom_angle
_geom_angle_site_symmetry_1
_geom_angle_site_symmetry_3
_geom_angle_publ_flag
N5 Ag1 N3 120.42(10) . . ?
N5 Ag1 N1 121.21(10) . . ?
N3 Ag1 N1 118.36(9) . . ?
N5 Ag1 N2 120.61(11) . . ?
N3 Ag1 N2 74.71(10) . . ?
N1 Ag1 N2 75.72(10) . . ?
N5 Ag1 N4 120.31(11) . . ?
N3 Ag1 N4 74.90(10) . . ?
N1 Ag1 N4 74.45(10) . . ?
N2 Ag1 N4 119.08(10) . . ?
C1 N1 C8 112.9(3) . . ?
C1 N1 C9 108.6(3) . . ?
C8 N1 C9 109.8(3) . . ?
C1 N1 Ag1 105.2(2) . . ?
C8 N1 Ag1 105.3(2) . . ?
C9 N1 Ag1 115.1(2) . . ?
C3 N2 C2 110.5(3) . . ?
C3 N2 C18 109.6(3) . . ?
C2 N2 C18 109.3(3) . . ?
C3 N2 Ag1 107.4(2) . . ?
C2 N2 Ag1 105.2(2) . . ?
C18 N2 Ag1 114.6(2) . . ?
C5 N3 C4 111.7(3) . . ?
C5 N3 C27 108.5(3) . . ?
C4 N3 C27 110.0(3) . . ?
C5 N3 Ag1 106.6(2) . . ?
C4 N3 Ag1 105.0(2) . . ?
C27 N3 Ag1 115.0(2) . . ?
C7 N4 C6 110.9(3) . . ?
C7 N4 C36 109.9(3) . . ?
C6 N4 C36 109.7(3) . . ?
C7 N4 Ag1 107.0(2) . . ?
C6 N4 Ag1 106.0(2) . . ?
C36 N4 Ag1 113.3(2) . . ?
C45 N5 Ag1 178.0(3) . . ?
N1 C1 C2 114.1(3) . . ?
N2 C2 C1 113.0(3) . . ?
N2 C3 C4 113.7(3) . . ?
N3 C4 C3 113.2(3) . . ?
N3 C5 C6 114.0(3) . . ?
N4 C6 C5 112.6(3) . . ?
N4 C7 C8 113.6(3) . . ?
N1 C8 C7 112.0(3) . . ?
N1 C9 C10 112.7(3) . . ?
C11 C10 C9 125.5(4) . . ?
C10 C11 C12 125.4(4) . . ?
C13 C12 C17 117.8(4) . . ?
C13 C12 C11 120.8(4) . . ?
C17 C12 C11 121.4(4) . . ?
C14 C13 C12 121.1(4) . . ?
C13 C14 C15 120.2(4) . . ?
C16 C15 C14 119.9(4) . . ?
C15 C16 C17 120.0(4) . . ?
C16 C17 C12 121.0(4) . . ?
N2 C18 C19 112.7(3) . . ?
C20 C19 C18 123.5(4) . . ?
C19 C20 C21 127.5(4) . . ?
C22 C21 C26 117.0(3) . . ?
C22 C21 C20 119.1(3) . . ?
C26 C21 C20 123.9(3) . . ?
C23 C22 C21 121.7(3) . . ?
C22 C23 C24 120.0(4) . . ?
C23 C24 C25 119.7(4) . . ?
C26 C25 C24 119.8(4) . . ?
C25 C26 C21 121.8(4) . . ?
N3 C27 C28 112.8(3) . . ?
C29 C28 C27 124.6(4) . . ?
C28 C29 C30 126.0(4) . . ?
C35 C30 C31 118.4(3) . . ?
C35 C30 C29 120.4(4) . . ?
C31 C30 C29 121.2(4) . . ?
C32 C31 C30 120.0(4) . . ?
C33 C32 C31 120.9(4) . . ?
C32 C33 C34 120.0(4) . . ?
C33 C34 C35 119.4(4) . . ?
C30 C35 C34 121.3(4) . . ?
N4 C36 C37 113.3(3) . . ?
C38 C37 C36 123.2(3) . . ?
C37 C38 C39 127.5(3) . . ?
C44 C39 C40 117.3(3) . . ?
C44 C39 C38 123.6(3) . . ?
C40 C39 C38 119.0(3) . . ?
C41 C40 C39 121.1(4) . . ?
C42 C41 C40 120.4(4) . . ?
C41 C42 C43 119.6(4) . . ?
C44 C43 C42 119.8(4) . . ?
C43 C44 C39 121.6(3) . . ?
N5 C45 C46 178.8(4) . . ?
F4 P1 F1 90.17(14) . . ?
F4 P1 F2 89.59(14) . . ?
F1 P1 F2 179.53(16) . . ?
F4 P1 F6 179.34(17) . . ?
F1 P1 F6 90.06(15) . . ?
F2 P1 F6 90.17(14) . . ?
F4 P1 F5 89.49(14) . . ?
F1 P1 F5 90.42(14) . . ?
F2 P1 F5 89.99(13) . . ?
F6 P1 F5 91.13(15) . . ?
F4 P1 F3 89.72(14) . . ?
F1 P1 F3 89.97(14) . . ?
F2 P1 F3 89.62(13) . . ?
F6 P1 F3 89.66(16) . . ?
F5 P1 F3 179.12(15) . . ?

loop_
_geom_bond_atom_site_label_1
_geom_bond_atom_site_label_2
_geom_bond_distance
_geom_bond_site_symmetry_2
_geom_bond_publ_flag
Ag1 N5 2.226(3) . ?
Ag1 N3 2.480(3) . ?
Ag1 N1 2.486(3) . ?
Ag1 N2 2.488(3) . ?
Ag1 N4 2.491(3) . ?
N1 C1 1.474(5) . ?
N1 C8 1.478(5) . ?
N1 C9 1.489(4) . ?
N2 C3 1.471(4) . ?
N2 C2 1.475(4) . ?
N2 C18 1.487(5) . ?
N3 C5 1.471(5) . ?
N3 C4 1.474(5) . ?
N3 C27 1.488(4) . ?
N4 C7 1.475(4) . ?
N4 C6 1.476(4) . ?
N4 C36 1.494(5) . ?
N5 C45 1.137(4) . ?
C1 C2 1.526(5) . ?
C3 C4 1.512(5) . ?
C5 C6 1.519(5) . ?
C7 C8 1.510(6) . ?
C9 C10 1.496(5) . ?
C10 C11 1.316(5) . ?
C11 C12 1.474(5) . ?
C12 C13 1.399(6) . ?
C12 C17 1.401(5) . ?
C13 C14 1.378(5) . ?
C14 C15 1.383(6) . ?
C15 C16 1.383(6) . ?
C16 C17 1.385(5) . ?
C18 C19 1.500(5) . ?
C19 C20 1.312(5) . ?
C20 C21 1.466(5) . ?
C21 C22 1.394(5) . ?
C21 C26 1.402(5) . ?
C22 C23 1.383(5) . ?
C23 C24 1.383(5) . ?
C24 C25 1.387(5) . ?
C25 C26 1.378(5) . ?
C27 C28 1.500(5) . ?
C28 C29 1.322(5) . ?
C29 C30 1.476(5) . ?
C30 C35 1.383(6) . ?
C30 C31 1.398(5) . ?
C31 C32 1.387(5) . ?
C32 C33 1.370(6) . ?
C33 C34 1.382(6) . ?
C34 C35 1.395(5) . ?
C36 C37 1.499(5) . ?
C37 C38 1.316(5) . ?
C38 C39 1.469(5) . ?
C39 C44 1.398(5) . ?
C39 C40 1.401(5) . ?
C40 C41 1.387(5) . ?
C41 C42 1.376(5) . ?
C42 C43 1.393(5) . ?
C43 C44 1.384(5) . ?
C45 C46 1.457(5) . ?
P1 F4 1.591(2) . ?
P1 F1 1.593(2) . ?
P1 F2 1.594(2) . ?
P1 F6 1.597(2) . ?
P1 F5 1.601(3) . ?
P1 F3 1.602(3) . ?
